data_7015866
loop_
_publ_author_name
'Be\,sli, Serap'
'Coles, Simon J.'
'Davies, David B.'
'K\?il\?i\,c, Adem'
'Okutan, Elif'
'Shaw, Robert A.'
'E\,cik, Esra Tanr\?iverdi'
'\,Cift\,ci, G\"on\"ul Yenilmez'

_publ_section_title
;
 Competitive formation of cis and trans derivatives in the nucleophilic
 substitution reactions of cyclophosphazenes having a mono-spiro P-NHR
 group.
;
_journal_issue 18
_journal_name_full 'Dalton transactions (Cambridge, England : 2003)'
_journal_page_first 4959
_journal_page_last 4969
_journal_paper_doi 10.1039/c1dt10176e
_journal_volume 40
_journal_year 2011
_chemical_formula_sum 'C8 H18 Cl3 N6 P3'
_chemical_formula_weight 397.54
_chemical_name_systematic
;
?
;
_space_group_IT_number 19
_symmetry_cell_setting orthorhombic
_symmetry_space_group_name_Hall 'P 2ac 2ab'
_symmetry_space_group_name_H-M 'P 21 21 21'
_atom_sites_solution_hydrogens geom
_atom_sites_solution_primary direct
_atom_sites_solution_secondary difmap
_audit_creation_method SHELXL-97
_cell_angle_alpha 90.00
_cell_angle_beta 90.00
_cell_angle_gamma 90.00
_cell_formula_units_Z 4
_cell_length_a 6.59760(10)
_cell_length_b 9.4568(2)
_cell_length_c 26.8820(7)
_cell_measurement_reflns_used 2258
_cell_measurement_temperature 120(2)
_cell_measurement_theta_max 27.48
_cell_measurement_theta_min 1.0
_cell_volume 1677.23(6)
_computing_cell_refinement 'DENZO, COLLECT'
_computing_data_reduction 'DENZO, COLLECT'
_computing_molecular_graphics 'PLATON (Spek, 1990)'
_computing_structure_refinement 'SHELXL-97 (Sheldrick, 1997)'
_computing_structure_solution 'SHELXS-97 (Sheldrick, 1997)'
_diffrn_ambient_temperature 120(2)
_diffrn_detector_area_resol_mean 9.091
_diffrn_measured_fraction_theta_full 0.997
_diffrn_measured_fraction_theta_max 0.997
_diffrn_measurement_device_type 'Bruker-Nonius KappaCCD Area Detector'
_diffrn_measurement_method '\f and \w scans'
_diffrn_radiation_monochromator graphite
_diffrn_radiation_source 'Bruker-Nonius FR591 rotating anode'
_diffrn_radiation_type MoK\a
_diffrn_radiation_wavelength 0.71073
_diffrn_reflns_av_R_equivalents 0.0465
_diffrn_reflns_av_sigmaI/netI 0.0442
_diffrn_reflns_limit_h_max 7
_diffrn_reflns_limit_h_min -8
_diffrn_reflns_limit_k_max 8
_diffrn_reflns_limit_k_min -12
_diffrn_reflns_limit_l_max 32
_diffrn_reflns_limit_l_min -34
_diffrn_reflns_number 19743
_diffrn_reflns_theta_full 27.48
_diffrn_reflns_theta_max 27.48
_diffrn_reflns_theta_min 3.44
_diffrn_standards_decay_% negligible
_diffrn_standards_number none
_exptl_absorpt_coefficient_mu 0.831
_exptl_absorpt_correction_T_max 0.9917
_exptl_absorpt_correction_T_min 0.8648
_exptl_absorpt_correction_type multi-scan
_exptl_absorpt_process_details 'SADABS V2.10 (Sheldrick, G.M., 2003)'
_exptl_crystal_colour colourless
_exptl_crystal_density_diffrn 1.574
_exptl_crystal_density_method 'not measured'
_exptl_crystal_description blade
_exptl_crystal_F_000 816
_exptl_crystal_size_max 0.18
_exptl_crystal_size_mid 0.06
_exptl_crystal_size_min 0.01
_refine_diff_density_max 0.272
_refine_diff_density_min -0.338
_refine_diff_density_rms 0.066
_refine_ls_abs_structure_details 'Flack H D (1983), Acta Cryst. A39, 876-881'
_refine_ls_abs_structure_Flack 0.41(7)
_refine_ls_extinction_method none
_refine_ls_goodness_of_fit_ref 1.052
_refine_ls_hydrogen_treatment mixed
_refine_ls_matrix_type full
_refine_ls_number_parameters 187
_refine_ls_number_reflns 3839
_refine_ls_number_restraints 0
_refine_ls_restrained_S_all 1.052
_refine_ls_R_factor_all 0.0415
_refine_ls_R_factor_gt 0.0313
_refine_ls_shift/su_max 0.001
_refine_ls_shift/su_mean 0.000
_refine_ls_structure_factor_coef Fsqd
_refine_ls_weighting_details 'calc w=1/[\s^2^(Fo^2^)+(0.0255P)^2^+0.6065P] where P=(Fo^2^+2Fc^2^)/3'
_refine_ls_weighting_scheme calc
_refine_ls_wR_factor_gt 0.0619
_refine_ls_wR_factor_ref 0.0649
_reflns_number_gt 3376
_reflns_number_total 3839
_reflns_threshold_expression >2sigma(I)
_cod_data_source_file c1dt10176e.txt
_cod_data_source_block 2006src0703
_cod_depositor_comments
;
The following automatic conversions were performed:
'_symmetry_cell_setting' value 'Orthorhombic' changed to 'orthorhombic'
according to '/home/saulius/struct/CIF-dictionaries/cif_core.dic'
dictionary named 'cif_core.dic' version 2.4.1 from 2010-06-29.

Automatic conversion script
Id: cif_fix_enum 1555 2011-01-17 13:19:09Z saulius 
;
_cod_original_sg_symbol_H-M P2(1)2(1)2(1)
_cod_database_code 7015866

loop_
_symmetry_equiv_pos_as_xyz
'x, y, z'
'-x+1/2, -y, z+1/2'
'-x, y+1/2, -z+1/2'
'x+1/2, -y+1/2, -z'

loop_
_atom_site_label
_atom_site_type_symbol
_atom_site_fract_x
_atom_site_fract_y
_atom_site_fract_z
_atom_site_U_iso_or_equiv
_atom_site_adp_type
_atom_site_occupancy
_atom_site_symmetry_multiplicity
_atom_site_calc_flag
_atom_site_refinement_flags
_atom_site_disorder_assembly
_atom_site_disorder_group
C1 C 1.3454(4) 0.4891(3) 0.95513(10) 0.0265(6) Uani 1 1 d . . .
H1A H 1.3166 0.3878 0.9522 0.040 Uiso 1 1 calc R . .
H1B H 1.4764 0.5025 0.9717 0.040 Uiso 1 1 calc R . .
H1C H 1.3501 0.5315 0.9219 0.040 Uiso 1 1 calc R . .
C2 C 1.1722(4) 0.4931(3) 1.03513(9) 0.0232(6) Uani 1 1 d . . .
H2A H 1.3063 0.5003 1.0514 0.028 Uiso 1 1 calc R . .
H2B H 1.1386 0.3915 1.0317 0.028 Uiso 1 1 calc R . .
C3 C 1.0142(4) 0.5639(3) 1.06776(9) 0.0234(6) Uani 1 1 d . . .
H3A H 1.0107 0.5164 1.1006 0.028 Uiso 1 1 calc R . .
H3B H 1.0528 0.6639 1.0732 0.028 Uiso 1 1 calc R . .
C4 C 0.8056(4) 0.5579(3) 1.04442(9) 0.0205(5) Uani 1 1 d . . .
H4A H 0.7644 0.4579 1.0403 0.025 Uiso 1 1 calc R . .
H4B H 0.7065 0.6041 1.0668 0.025 Uiso 1 1 calc R . .
C5 C 0.8567(4) 0.8971(2) 0.82420(10) 0.0245(6) Uani 1 1 d . . .
H5A H 0.9899 0.9294 0.8116 0.029 Uiso 1 1 calc R . .
H5B H 0.8387 0.9308 0.8588 0.029 Uiso 1 1 calc R . .
C6 C 0.6837(5) 0.9474(3) 0.79065(10) 0.0318(7) Uani 1 1 d . . .
H6A H 0.5537 0.9494 0.8090 0.038 Uiso 1 1 calc R . .
H6B H 0.7117 1.0431 0.7773 0.038 Uiso 1 1 calc R . .
C7 C 0.6782(5) 0.8377(3) 0.74886(10) 0.0314(7) Uani 1 1 d . . .
H7A H 0.5364 0.8149 0.7399 0.038 Uiso 1 1 calc R . .
H7B H 0.7484 0.8741 0.7189 0.038 Uiso 1 1 calc R . .
C8 C 0.7861(5) 0.7065(3) 0.76880(10) 0.0330(7) Uani 1 1 d . . .
H8A H 0.6960 0.6228 0.7674 0.040 Uiso 1 1 calc R . .
H8B H 0.9103 0.6865 0.7493 0.040 Uiso 1 1 calc R . .
N1 N 0.9830(3) 0.6837(2) 0.91038(7) 0.0186(4) Uani 1 1 d . . .
N2 N 0.9353(3) 0.4795(2) 0.83912(7) 0.0219(5) Uani 1 1 d . . .
N3 N 0.8939(3) 0.41424(19) 0.93717(7) 0.0177(4) Uani 1 1 d . . .
N4 N 1.1840(3) 0.5579(2) 0.98474(7) 0.0181(4) Uani 1 1 d . . .
N5 N 0.8027(3) 0.6289(2) 0.99555(8) 0.0175(4) Uani 1 1 d . . .
N6 N 0.8372(3) 0.7422(2) 0.82101(8) 0.0207(5) Uani 1 1 d . . .
P1 P 0.96361(9) 0.57147(6) 0.95441(2) 0.01506(14) Uani 1 1 d . . .
P2 P 0.98281(10) 0.63952(7) 0.85368(2) 0.01885(14) Uani 1 1 d . . .
P3 P 0.88909(9) 0.36937(6) 0.88160(2) 0.01655(14) Uani 1 1 d . . .
Cl1 Cl 1.27149(10) 0.67941(7) 0.82774(3) 0.03088(17) Uani 1 1 d . . .
Cl2 Cl 0.62092(9) 0.27741(6) 0.86612(2) 0.02576(15) Uani 1 1 d . . .
Cl3 Cl 1.07583(9) 0.20178(6) 0.87105(2) 0.02415(15) Uani 1 1 d . . .
H5N H 0.792(4) 0.708(3) 0.9975(11) 0.030(9) Uiso 1 1 d . . .

loop_
_atom_site_aniso_label
_atom_site_aniso_U_11
_atom_site_aniso_U_22
_atom_site_aniso_U_33
_atom_site_aniso_U_23
_atom_site_aniso_U_13
_atom_site_aniso_U_12
C1 0.0183(13) 0.0340(15) 0.0272(15) -0.0023(13) 0.0002(11) 0.0046(11)
C2 0.0250(14) 0.0267(14) 0.0178(14) 0.0032(11) -0.0043(10) 0.0033(11)
C3 0.0315(15) 0.0237(13) 0.0148(13) 0.0031(11) -0.0013(10) 0.0031(12)
C4 0.0267(13) 0.0204(13) 0.0146(13) 0.0008(11) 0.0057(10) 0.0017(11)
C5 0.0349(15) 0.0150(13) 0.0236(14) 0.0007(11) 0.0012(12) -0.0022(10)
C6 0.0461(18) 0.0265(15) 0.0230(15) 0.0032(13) -0.0023(13) 0.0024(13)
C7 0.0476(18) 0.0281(16) 0.0183(14) 0.0020(12) -0.0022(12) 0.0007(13)
C8 0.0515(18) 0.0299(15) 0.0176(15) -0.0023(12) -0.0094(13) 0.0008(14)
N1 0.0245(11) 0.0152(10) 0.0161(11) -0.0004(8) -0.0002(9) -0.0061(9)
N2 0.0364(13) 0.0164(10) 0.0128(11) -0.0016(8) 0.0024(9) -0.0053(9)
N3 0.0223(11) 0.0152(10) 0.0157(11) -0.0013(8) -0.0011(9) -0.0036(9)
N4 0.0192(11) 0.0190(11) 0.0161(11) -0.0015(9) -0.0004(8) -0.0004(9)
N5 0.0253(11) 0.0124(11) 0.0148(11) -0.0003(9) -0.0008(8) 0.0016(9)
N6 0.0337(12) 0.0151(10) 0.0133(11) 0.0011(9) -0.0018(9) -0.0052(8)
P1 0.0170(3) 0.0141(3) 0.0141(3) -0.0011(2) -0.0006(2) -0.0012(2)
P2 0.0258(3) 0.0157(3) 0.0150(3) -0.0001(3) 0.0018(3) -0.0041(3)
P3 0.0203(3) 0.0131(3) 0.0163(3) -0.0013(3) -0.0008(3) -0.0027(3)
Cl1 0.0307(4) 0.0335(4) 0.0284(4) -0.0013(3) 0.0099(3) -0.0074(3)
Cl2 0.0245(3) 0.0267(3) 0.0261(4) -0.0032(3) -0.0045(3) -0.0071(3)
Cl3 0.0289(3) 0.0181(3) 0.0255(3) -0.0027(3) 0.0011(3) 0.0026(2)

loop_
_atom_type_symbol
_atom_type_description
_atom_type_scat_dispersion_real
_atom_type_scat_dispersion_imag
_atom_type_scat_source
C C 0.0033 0.0016 'International Tables Vol C Tables 4.2.6.8 and 6.1.1.4'
H H 0.0000 0.0000 'International Tables Vol C Tables 4.2.6.8 and 6.1.1.4'
N N 0.0061 0.0033 'International Tables Vol C Tables 4.2.6.8 and 6.1.1.4'
P P 0.1023 0.0942 'International Tables Vol C Tables 4.2.6.8 and 6.1.1.4'
Cl Cl 0.1484 0.1585 'International Tables Vol C Tables 4.2.6.8 and 6.1.1.4'

loop_
_geom_angle_atom_site_label_1
_geom_angle_atom_site_label_2
_geom_angle_atom_site_label_3
_geom_angle
_geom_angle_site_symmetry_1
_geom_angle_site_symmetry_3
_geom_angle_publ_flag
N4 C2 C3 112.36(19) . . ?
C4 C3 C2 111.6(2) . . ?
N5 C4 C3 111.3(2) . . ?
N6 C5 C6 102.1(2) . . ?
C7 C6 C5 103.9(2) . . ?
C8 C7 C6 106.4(2) . . ?
N6 C8 C7 104.7(2) . . ?
P2 N1 P1 122.67(12) . . ?
P3 N2 P2 119.17(12) . . ?
P3 N3 P1 122.04(12) . . ?
C1 N4 C2 110.24(19) . . ?
C1 N4 P1 113.40(16) . . ?
C2 N4 P1 115.42(16) . . ?
C4 N5 P1 116.41(16) . . ?
C5 N6 C8 107.5(2) . . ?
C5 N6 P2 120.74(17) . . ?
C8 N6 P2 120.70(17) . . ?
N1 P1 N3 114.84(10) . . ?
N1 P1 N5 109.55(11) . . ?
N3 P1 N5 108.37(11) . . ?
N1 P1 N4 110.06(11) . . ?
N3 P1 N4 108.38(10) . . ?
N5 P1 N4 105.18(10) . . ?
N1 P2 N2 119.20(11) . . ?
N1 P2 N6 111.35(11) . . ?
N2 P2 N6 108.56(11) . . ?
N1 P2 Cl1 106.09(8) . . ?
N2 P2 Cl1 105.79(9) . . ?
N6 P2 Cl1 104.72(8) . . ?
N3 P3 N2 120.85(11) . . ?
N3 P3 Cl2 109.55(8) . . ?
N2 P3 Cl2 107.79(9) . . ?
N3 P3 Cl3 109.61(8) . . ?
N2 P3 Cl3 107.31(8) . . ?
Cl2 P3 Cl3 99.63(4) . . ?

loop_
_geom_bond_atom_site_label_1
_geom_bond_atom_site_label_2
_geom_bond_distance
_geom_bond_site_symmetry_2
_geom_bond_publ_flag
C1 N4 1.480(3) . ?
C2 N4 1.489(3) . ?
C2 C3 1.518(3) . ?
C3 C4 1.514(4) . ?
C4 N5 1.475(3) . ?
C5 N6 1.474(3) . ?
C5 C6 1.530(4) . ?
C6 C7 1.530(4) . ?
C7 C8 1.528(4) . ?
C8 N6 1.482(3) . ?
N1 P2 1.580(2) . ?
N1 P1 1.595(2) . ?
N2 P3 1.575(2) . ?
N2 P2 1.595(2) . ?
N3 P3 1.553(2) . ?
N3 P1 1.6239(19) . ?
N4 P1 1.672(2) . ?
N5 P1 1.627(2) . ?
N6 P2 1.624(2) . ?
P2 Cl1 2.0631(9) . ?
P3 Cl2 2.0149(9) . ?
P3 Cl3 2.0274(9) . ?
